data_1554491
loop_
_publ_author_name
'Zhao, Mingzhu'
'Cai, Juewang'
'Zhao, Xiaoming'

_publ_section_title
;
 Silver-promoted selective fluorination of 2-aminopyrimidines: synthesis
 of 5-fluoro-2-aminopyrimidine derivatives
;
_journal_issue 4
_journal_name_full 'Organic Chemistry Frontiers'
_journal_page_first 426
_journal_paper_doi 10.1039/C8QO01054D
_journal_volume 6
_journal_year 2019
_chemical_formula_sum 'C10 H8 F N3'
_chemical_formula_weight 189.19
_space_group_crystal_system monoclinic
_space_group_IT_number 14
_space_group_name_Hall '-P 2yn'
_space_group_name_H-M_alt 'P 1 21/n 1'
_atom_sites_solution_hydrogens mixed
_audit_creation_method SHELXL-2014/7
_audit_update_record
;
2016-07-09 deposited with the CCDC.
2018-11-12 downloaded from the CCDC.
;
_cell_angle_alpha 90
_cell_angle_beta 96.138(11)
_cell_angle_gamma 90
_cell_formula_units_Z 4
_cell_length_a 6.185(2)
_cell_length_b 7.487(2)
_cell_length_c 18.728(6)
_cell_measurement_reflns_used 9072
_cell_measurement_temperature 293(2)
_cell_measurement_theta_max 27.49
_cell_measurement_theta_min 2.93
_cell_volume 862.3(5)
_computing_cell_refinement 'Bruker SAINT'
_computing_data_collection 'Bruker APEX3'
_computing_data_reduction 'Bruker SAINT'
_computing_molecular_graphics 'Bruker SHELXTL'
_computing_publication_material 'Bruker SHELXTL'
_computing_structure_refinement 'SHELXL-2014/7 (Sheldrick, 2014)'
_computing_structure_solution 'SHELXS-97 (Sheldrick 2008)'
_diffrn_ambient_temperature 293(2)
_diffrn_measured_fraction_theta_full 0.999
_diffrn_measured_fraction_theta_max 0.998
_diffrn_measurement_device_type 'Bruker APEX-III CMOS'
_diffrn_measurement_method '\f and \w scans'
_diffrn_radiation_type MoK\a
_diffrn_radiation_wavelength 0.71073
_diffrn_reflns_av_R_equivalents 0.0389
_diffrn_reflns_av_unetI/netI 0.0229
_diffrn_reflns_Laue_measured_fraction_full 0.999
_diffrn_reflns_Laue_measured_fraction_max 0.998
_diffrn_reflns_limit_h_max 8
_diffrn_reflns_limit_h_min -8
_diffrn_reflns_limit_k_max 9
_diffrn_reflns_limit_k_min -9
_diffrn_reflns_limit_l_max 24
_diffrn_reflns_limit_l_min -24
_diffrn_reflns_number 20099
_diffrn_reflns_point_group_measured_fraction_full 0.999
_diffrn_reflns_point_group_measured_fraction_max 0.998
_diffrn_reflns_theta_full 25.242
_diffrn_reflns_theta_max 27.597
_diffrn_reflns_theta_min 2.932
_exptl_absorpt_coefficient_mu 0.107
_exptl_absorpt_correction_type multi-scan
_exptl_absorpt_process_details sadabs
_exptl_crystal_colour colourless
_exptl_crystal_density_diffrn 1.457
_exptl_crystal_description sheet
_exptl_crystal_F_000 392
_exptl_crystal_size_max 0.250
_exptl_crystal_size_mid 0.250
_exptl_crystal_size_min 0.080
_exptl_transmission_factor_max 0.7456
_exptl_transmission_factor_min 0.6751
_refine_diff_density_max 0.408
_refine_diff_density_min -0.181
_refine_diff_density_rms 0.047
_refine_ls_extinction_coef 0.020(3)
_refine_ls_extinction_expression Fc^*^=kFc[1+0.001xFc^2^\l^3^/sin(2\q)]^-1/4^
_refine_ls_extinction_method 'SHELXL-2014/7 (Sheldrick 2014'
_refine_ls_goodness_of_fit_ref 1.050
_refine_ls_hydrogen_treatment mixed
_refine_ls_matrix_type full
_refine_ls_number_parameters 136
_refine_ls_number_reflns 1996
_refine_ls_number_restraints 1
_refine_ls_restrained_S_all 1.050
_refine_ls_R_factor_all 0.0746
_refine_ls_R_factor_gt 0.0546
_refine_ls_shift/su_max 0.000
_refine_ls_shift/su_mean 0.000
_refine_ls_structure_factor_coef Fsqd
_refine_ls_weighting_details 'w=1/[\s^2^(Fo^2^)+(0.0345P)^2^+0.7131P] where P=(Fo^2^+2Fc^2^)/3'
_refine_ls_weighting_scheme calc
_refine_ls_wR_factor_gt 0.1129
_refine_ls_wR_factor_ref 0.1211
_reflns_Friedel_coverage 0.000
_reflns_number_gt 1566
_reflns_number_total 1996
_reflns_threshold_expression 'I > 2\s(I)'
_cod_data_source_file c8qo01054d2.cif
_cod_data_source_block mo_160518e
_cod_original_cell_volume 862.2(5)
_cod_original_sg_symbol_H-M 'P 21/n'
_cod_database_code 1554491
_shelx_shelxl_version_number 2014/7
_shelx_space_group_comment
; 
The symmetry employed for this shelxl refinement is uniquely defined 
by the following loop, which should always be used as a source of 
symmetry information in preference to the above space-group names. 
They are only intended as comments. 
;
_shelx_estimated_absorpt_t_min 0.974
_shelx_estimated_absorpt_t_max 0.992

loop_
_space_group_symop_operation_xyz
'x, y, z'
'-x+1/2, y+1/2, -z+1/2'
'-x, -y, -z'
'x-1/2, -y-1/2, z-1/2'

loop_
_atom_site_label
_atom_site_type_symbol
_atom_site_fract_x
_atom_site_fract_y
_atom_site_fract_z
_atom_site_U_iso_or_equiv
_atom_site_adp_type
_atom_site_occupancy
_atom_site_site_symmetry_order
_atom_site_calc_flag
_atom_site_refinement_flags_posn
_atom_site_refinement_flags_adp
F1 F 0.9276(2) 0.18516(17) 0.60465(7) 0.0493(4) Uani 1 1 d . U
N1 N 0.4470(2) 0.3538(2) 0.68411(8) 0.0331(4) Uani 1 1 d . .
C1 C 0.4026(3) 0.2040(3) 0.71970(11) 0.0346(4) Uani 1 1 d . .
N2 N 0.5159(3) 0.0497(2) 0.71997(9) 0.0401(4) Uani 1 1 d . .
C2 C 0.6854(3) 0.0505(3) 0.68209(11) 0.0401(5) Uani 1 1 d . .
H2 H 0.7682 -0.0528 0.6806 0.048 Uiso 1 1 calc R U
N3 N 0.2339(3) 0.2083(3) 0.75920(11) 0.0489(5) Uani 1 1 d . .
C3 C 0.7430(3) 0.1982(3) 0.64511(11) 0.0358(5) Uani 1 1 d . U
H3A H 0.190(4) 0.098(4) 0.7807(13) 0.058(7) Uiso 1 1 d . .
H3B H 0.146(4) 0.311(3) 0.7622(13) 0.053(7) Uiso 1 1 d . .
C4 C 0.6192(3) 0.3520(3) 0.64599(10) 0.0304(4) Uani 1 1 d . .
C5 C 0.6584(3) 0.5160(3) 0.60498(10) 0.0316(4) Uani 1 1 d . .
C6 C 0.8636(3) 0.5726(3) 0.59175(12) 0.0444(5) Uani 1 1 d . .
H6 H 0.9868 0.5094 0.6099 0.053 Uiso 1 1 calc R U
C7 C 0.8817(4) 0.7247(3) 0.55102(14) 0.0524(6) Uani 1 1 d . .
H7 H 1.0177 0.7656 0.5415 0.063 Uiso 1 1 calc R U
C8 C 0.6966(4) 0.8146(3) 0.52481(13) 0.0487(6) Uani 1 1 d . .
H8 H 0.7112 0.9157 0.4969 0.058 Uiso 1 1 calc R U
N4 N 0.4975(3) 0.7649(3) 0.53722(10) 0.0474(5) Uani 1 1 d . .
C9 C 0.4830(3) 0.6176(3) 0.57652(11) 0.0395(5) Uani 1 1 d . .
H9 H 0.3449 0.5804 0.5854 0.047 Uiso 1 1 calc R U

loop_
_atom_site_aniso_label
_atom_site_aniso_U_11
_atom_site_aniso_U_22
_atom_site_aniso_U_33
_atom_site_aniso_U_23
_atom_site_aniso_U_13
_atom_site_aniso_U_12
F1 0.0574(8) 0.0433(7) 0.0500(8) 0.0092(6) 0.0188(6) 0.0027(6)
N1 0.0331(8) 0.0295(8) 0.0385(9) 0.0006(7) 0.0118(7) -0.0009(7)
C1 0.0373(10) 0.0309(10) 0.0368(10) -0.0002(8) 0.0095(8) -0.0025(8)
N2 0.0456(10) 0.0327(9) 0.0440(10) 0.0043(7) 0.0150(8) 0.0035(8)
C2 0.0434(11) 0.0357(11) 0.0424(11) 0.0039(9) 0.0105(9) 0.0094(9)
N3 0.0531(11) 0.0338(10) 0.0658(13) 0.0088(9) 0.0347(10) 0.0036(9)
C3 0.0312(10) 0.0418(11) 0.0361(10) 0.0012(8) 0.0116(8) 0.0039(8)
C4 0.0288(9) 0.0332(10) 0.0295(9) -0.0005(8) 0.0042(7) -0.0023(8)
C5 0.0322(10) 0.0324(10) 0.0313(9) -0.0005(8) 0.0086(7) -0.0006(8)
C6 0.0332(10) 0.0449(12) 0.0562(13) 0.0112(10) 0.0102(9) -0.0006(9)
C7 0.0409(12) 0.0492(13) 0.0698(16) 0.0152(12) 0.0184(11) -0.0056(10)
C8 0.0569(14) 0.0398(12) 0.0511(13) 0.0119(10) 0.0136(11) -0.0017(10)
N4 0.0465(10) 0.0434(10) 0.0530(11) 0.0114(9) 0.0081(9) 0.0047(9)
C9 0.0335(10) 0.0406(11) 0.0455(12) 0.0061(9) 0.0091(9) 0.0010(9)

loop_
_atom_type_symbol
_atom_type_description
_atom_type_scat_dispersion_real
_atom_type_scat_dispersion_imag
_atom_type_scat_source
C C 0.0033 0.0016 'International Tables Vol C Tables 4.2.6.8 and 6.1.1.4'
H H 0.0000 0.0000 'International Tables Vol C Tables 4.2.6.8 and 6.1.1.4'
N N 0.0061 0.0033 'International Tables Vol C Tables 4.2.6.8 and 6.1.1.4'
F F 0.0171 0.0103 'International Tables Vol C Tables 4.2.6.8 and 6.1.1.4'

loop_
_geom_angle_atom_site_label_1
_geom_angle_atom_site_label_2
_geom_angle_atom_site_label_3
_geom_angle
C4 N1 C1 117.98(16)
N2 C1 N1 125.49(17)
N2 C1 N3 116.86(18)
N1 C1 N3 117.65(18)
C2 N2 C1 115.67(17)
N2 C2 C3 122.43(19)
N2 C2 H2 118.8
C3 C2 H2 118.8
C1 N3 H3A 118.4(14)
C1 N3 H3B 122.5(15)
H3A N3 H3B 119(2)
C2 C3 C4 119.38(17)
C2 C3 F1 118.35(17)
C4 C3 F1 122.25(17)
N1 C4 C3 119.05(17)
N1 C4 C5 116.74(16)
C3 C4 C5 124.17(16)
C6 C5 C9 117.29(18)
C6 C5 C4 123.38(18)
C9 C5 C4 119.32(17)
C5 C6 C7 118.7(2)
C5 C6 H6 120.6
C7 C6 H6 120.6
C8 C7 C6 119.2(2)
C8 C7 H7 120.4
C6 C7 H7 120.4
N4 C8 C7 123.5(2)
N4 C8 H8 118.2
C7 C8 H8 118.2
C8 N4 C9 116.45(19)
N4 C9 C5 124.79(19)
N4 C9 H9 117.6
C5 C9 H9 117.6

loop_
_geom_bond_atom_site_label_1
_geom_bond_atom_site_label_2
_geom_bond_distance
F1 C3 1.440(2)
N1 C4 1.344(2)
N1 C1 1.347(2)
C1 N2 1.351(3)
C1 N3 1.342(3)
N2 C2 1.327(3)
C2 C3 1.371(3)
C2 H2 0.9300
N3 H3A 0.97(3)
N3 H3B 0.95(3)
C3 C4 1.384(3)
C4 C5 1.482(3)
C5 C6 1.385(3)
C5 C9 1.384(3)
C6 C7 1.382(3)
C6 H6 0.9300
C7 C8 1.373(3)
C7 H7 0.9300
C8 N4 1.331(3)
C8 H8 0.9300
N4 C9 1.334(3)
C9 H9 0.9300

loop_
_geom_hbond_atom_site_label_D
_geom_hbond_atom_site_label_H
_geom_hbond_atom_site_label_A
_geom_hbond_distance_DH
_geom_hbond_distance_HA
_geom_hbond_distance_DA
_geom_hbond_angle_DHA
_geom_hbond_site_symmetry_A
N3 H3B N2 0.95(3) 2.09(3) 3.033(3) 172(2) 2_556
N3 H3A N1 0.97(3) 2.15(3) 3.111(3) 171(2) 2_546
C6 H6 F1 0.93 2.46 2.934(3) 112.0 .

loop_
_geom_torsion_atom_site_label_1
_geom_torsion_atom_site_label_2
_geom_torsion_atom_site_label_3
_geom_torsion_atom_site_label_4
_geom_torsion
C4 N1 C1 N2 -0.7(3)
C4 N1 C1 N3 178.25(19)
N1 C1 N2 C2 0.7(3)
N3 C1 N2 C2 -178.2(2)
C1 N2 C2 C3 0.2(3)
N2 C2 C3 C4 -1.0(3)
N2 C2 C3 F1 -179.06(18)
C1 N1 C4 C3 -0.2(3)
C1 N1 C4 C5 177.52(17)
C2 C3 C4 N1 1.0(3)
F1 C3 C4 N1 179.01(17)
C2 C3 C4 C5 -176.54(18)
F1 C3 C4 C5 1.4(3)
N1 C4 C5 C6 148.7(2)
C3 C4 C5 C6 -33.6(3)
N1 C4 C5 C9 -32.8(3)
C3 C4 C5 C9 144.8(2)
C9 C5 C6 C7 -0.4(3)
C4 C5 C6 C7 178.1(2)
C5 C6 C7 C8 -0.2(4)
C6 C7 C8 N4 1.0(4)
C7 C8 N4 C9 -1.1(4)
C8 N4 C9 C5 0.4(3)
C6 C5 C9 N4 0.3(3)
C4 C5 C9 N4 -178.23(19)
